data_7107146
loop_
_publ_author_name
'Christian Farber'
'Michael Leibold'
'Clemens Bruhn'
'Martin Maurer'
'Ulrich Siemeling'

_publ_section_title
;
 Nitron: a stable N-heterocyclic carbene that has been commercially
 available for more than a century
;
_journal_issue 2
_journal_name_full Chem.Commun.
_journal_page_first 227
_journal_page_last 229
_journal_paper_doi 10.1039/c1cc16460k
_journal_volume 48
_journal_year 2012
_chemical_formula_sum 'C26 H26 Cl N4 O3 Rh'
_chemical_formula_weight 580.87
_chemical_name_systematic
;
?
;
_space_group_IT_number 33
_symmetry_cell_setting orthorhombic
_symmetry_Int_Tables_number 33
_symmetry_space_group_name_Hall 'P 2c -2n'
_symmetry_space_group_name_H-M 'P n a 21'
_atom_sites_solution_hydrogens geom
_atom_sites_solution_primary direct
_atom_sites_solution_secondary difmap
_audit_creation_method SHELXL-97
_cell_angle_alpha 90.00
_cell_angle_beta 90.00
_cell_angle_gamma 90.00
_cell_formula_units_Z 4
_cell_length_a 16.4133(9)
_cell_length_b 24.4635(16)
_cell_length_c 6.4734(4)
_cell_measurement_reflns_used 10534
_cell_measurement_temperature 123(2)
_cell_measurement_theta_max 25.60
_cell_measurement_theta_min 1.49
_cell_volume 2599.2(3)
_computing_structure_refinement 'SHELXL-97 (Sheldrick, 1997)'
_computing_structure_solution 'SHELXS-97 (Sheldrick, 1990)'
_diffrn_ambient_temperature 123(2)
_diffrn_detector 'image plate (34 cm diameter)'
_diffrn_detector_area_resol_mean 6.67
_diffrn_detector_type STOE
_diffrn_measured_fraction_theta_full 0.999
_diffrn_measured_fraction_theta_max 0.999
_diffrn_measurement_details ' 118 frames, detector distance = 135 mm'
_diffrn_measurement_device '2-circle goniometer'
_diffrn_measurement_device_type 'STOE IPDS 2'
_diffrn_measurement_method 'rotation method'
_diffrn_radiation_collimation '0.5 mm diameter, multiple pinhole'
_diffrn_radiation_monochromator 'plane graphite'
_diffrn_radiation_polarisn_norm 0
_diffrn_radiation_type 'Mo K\a'
_diffrn_radiation_wavelength 0.71073
_diffrn_reflns_av_R_equivalents 0.0637
_diffrn_reflns_av_sigmaI/netI 0.0511
_diffrn_reflns_limit_h_max 19
_diffrn_reflns_limit_h_min -17
_diffrn_reflns_limit_k_max 29
_diffrn_reflns_limit_k_min -29
_diffrn_reflns_limit_l_max 6
_diffrn_reflns_limit_l_min -7
_diffrn_reflns_number 10661
_diffrn_reflns_theta_full 25.00
_diffrn_reflns_theta_max 25.00
_diffrn_reflns_theta_min 1.49
_diffrn_source 'sealed X-ray tube, 12 x 0.4 mm long-fine focus'
_diffrn_source_current 30
_diffrn_source_power 1.50
_diffrn_source_voltage 50
_diffrn_standards_decay_% none
_exptl_absorpt_coefficient_mu 0.794
_exptl_absorpt_correction_T_max 0.9595
_exptl_absorpt_correction_T_min 0.7834
_exptl_absorpt_correction_type integration
_exptl_absorpt_process_details 'X-red ver. 1.31 (Stoe & Cie. 2005)'
_exptl_crystal_colour colorless
_exptl_crystal_density_diffrn 1.484
_exptl_crystal_density_method 'not measured'
_exptl_crystal_description plate
_exptl_crystal_F_000 1184
_exptl_crystal_size_max 0.44
_exptl_crystal_size_mid 0.15
_exptl_crystal_size_min 0.05
_refine_diff_density_max 0.563
_refine_diff_density_min -0.772
_refine_diff_density_rms 0.109
_refine_ls_abs_structure_details 'Flack H D (1983), Acta Cryst. A39, 876-881'
_refine_ls_abs_structure_Flack -0.01(5)
_refine_ls_extinction_method none
_refine_ls_goodness_of_fit_ref 0.979
_refine_ls_hydrogen_treatment mixed
_refine_ls_matrix_type full
_refine_ls_number_parameters 322
_refine_ls_number_reflns 4330
_refine_ls_number_restraints 1
_refine_ls_restrained_S_all 0.979
_refine_ls_R_factor_all 0.0497
_refine_ls_R_factor_gt 0.0366
_refine_ls_shift/su_max 0.001
_refine_ls_shift/su_mean 0.000
_refine_ls_structure_factor_coef Fsqd
_refine_ls_weighting_details 'calc w=1/[\s^2^(Fo^2^)+(0.0610P)^2^+0.0000P] where P=(Fo^2^+2Fc^2^)/3'
_refine_ls_weighting_scheme calc
_refine_ls_wR_factor_gt 0.0869
_refine_ls_wR_factor_ref 0.0997
_reflns_number_gt 3397
_reflns_number_total 4330
_reflns_threshold_expression >2sigma(I)
_cod_data_source_file c1cc16460k.txt
_cod_data_source_block i0953
_cod_database_code 7107146

loop_
_symmetry_equiv_pos_as_xyz
'x, y, z'
'-x, -y, z+1/2'
'-x+1/2, y+1/2, z+1/2'
'x+1/2, -y+1/2, z'

loop_
_atom_site_label
_atom_site_type_symbol
_atom_site_fract_x
_atom_site_fract_y
_atom_site_fract_z
_atom_site_U_iso_or_equiv
_atom_site_adp_type
_atom_site_occupancy
_atom_site_symmetry_multiplicity
_atom_site_calc_flag
_atom_site_refinement_flags
C1 C 0.2524(3) 0.4266(2) 0.7545(9) 0.0330(12) Uani 1 1 d .
C2 C 0.2911(3) 0.35097(17) 0.9163(8) 0.0329(10) Uani 1 1 d .
C3 C 0.2379(3) 0.5372(2) 0.8502(11) 0.0466(15) Uani 1 1 d .
C4 C 0.2645(3) 0.5715(2) 0.4755(10) 0.0435(14) Uani 1 1 d .
C5 C 0.1051(3) 0.41373(18) 0.8227(9) 0.0371(11) Uani 1 1 d .
C6 C 0.0734(3) 0.4365(2) 0.6445(9) 0.0432(13) Uani 1 1 d .
H6A H 0.1072 0.4429 0.5278 0.052 Uiso 1 1 calc R
C7 C -0.0097(3) 0.4501(2) 0.6390(12) 0.0529(16) Uani 1 1 d .
H7A H -0.0325 0.4661 0.5184 0.063 Uiso 1 1 calc R
C8 C -0.0581(3) 0.4402(2) 0.8086(13) 0.0559(15) Uani 1 1 d .
H8A H -0.1142 0.4496 0.8047 0.067 Uiso 1 1 calc R
C9 C -0.0263(4) 0.4170(3) 0.9815(12) 0.0587(17) Uani 1 1 d .
H9A H -0.0607 0.4101 1.0966 0.070 Uiso 1 1 calc R
C10 C 0.0568(3) 0.4033(2) 0.9927(10) 0.0472(13) Uani 1 1 d .
H10A H 0.0790 0.3872 1.1138 0.057 Uiso 1 1 calc R
C11 C 0.4020(3) 0.40928(18) 0.7621(8) 0.0328(10) Uani 1 1 d .
C12 C 0.4357(3) 0.3961(2) 0.5755(10) 0.0454(14) Uani 1 1 d .
H12A H 0.4050 0.3769 0.4744 0.054 Uiso 1 1 calc R
C13 C 0.5171(3) 0.4116(3) 0.5363(10) 0.0501(16) Uani 1 1 d .
H13A H 0.5420 0.4028 0.4080 0.060 Uiso 1 1 calc R
C14 C 0.5602(3) 0.4395(2) 0.6859(11) 0.0507(16) Uani 1 1 d .
H14A H 0.6147 0.4504 0.6586 0.061 Uiso 1 1 calc R
C15 C 0.5259(3) 0.4519(2) 0.8729(11) 0.0506(15) Uani 1 1 d .
H15A H 0.5565 0.4710 0.9741 0.061 Uiso 1 1 calc R
C16 C 0.4456(3) 0.4363(2) 0.9147(11) 0.0444(13) Uani 1 1 d .
H16A H 0.4214 0.4440 1.0448 0.053 Uiso 1 1 calc R
C17 C 0.3183(3) 0.27624(18) 1.1564(9) 0.0384(12) Uani 1 1 d .
C18 C 0.2707(3) 0.2936(2) 1.3193(10) 0.0444(12) Uani 1 1 d .
H18A H 0.2510 0.3301 1.3215 0.053 Uiso 1 1 calc R
C19 C 0.2512(3) 0.2581(2) 1.4811(11) 0.0491(14) Uani 1 1 d .
H19A H 0.2190 0.2703 1.5939 0.059 Uiso 1 1 calc R
C20 C 0.2797(4) 0.2047(2) 1.4743(11) 0.0561(16) Uani 1 1 d .
H20A H 0.2660 0.1800 1.5822 0.067 Uiso 1 1 calc R
C21 C 0.3271(4) 0.1873(2) 1.3141(12) 0.0597(17) Uani 1 1 d .
H21A H 0.3465 0.1507 1.3126 0.072 Uiso 1 1 calc R
C22 C 0.3475(4) 0.22255(19) 1.1517(11) 0.0535(16) Uani 1 1 d .
H22A H 0.3806 0.2102 1.0407 0.064 Uiso 1 1 calc R
C23 C 0.5754(5) 0.2796(3) 0.8962(16) 0.087(2) Uani 1 1 d .
H23B H 0.6021 0.2435 0.9058 0.104 Uiso 1 1 calc R
H23A H 0.6081 0.3032 0.8033 0.104 Uiso 1 1 calc R
C24 C 0.5693(6) 0.3042(4) 1.0981(18) 0.102(3) Uani 1 1 d .
H24A H 0.5305 0.2835 1.1823 0.122 Uiso 1 1 calc R
H24B H 0.5505 0.3420 1.0845 0.122 Uiso 1 1 calc R
H24C H 0.6229 0.3037 1.1649 0.122 Uiso 1 1 calc R
C25 C 0.4938(4) 0.2591(3) 0.6041(17) 0.0704(18) Uani 1 1 d .
H25B H 0.5333 0.2828 0.5310 0.084 Uiso 1 1 calc R
H25A H 0.4393 0.2661 0.5442 0.084 Uiso 1 1 calc R
C26 C 0.5160(5) 0.2008(3) 0.5667(16) 0.078(2) Uani 1 1 d .
H26C H 0.5099 0.1924 0.4195 0.094 Uiso 1 1 calc R
H26B H 0.4800 0.1771 0.6474 0.094 Uiso 1 1 calc R
H26A H 0.5726 0.1947 0.6086 0.094 Uiso 1 1 calc R
N1 N 0.2110(2) 0.35099(15) 0.9334(7) 0.0377(10) Uani 1 1 d .
N2 N 0.1894(2) 0.39892(15) 0.8306(7) 0.0346(9) Uani 1 1 d .
N3 N 0.3180(2) 0.39515(14) 0.8045(8) 0.0356(9) Uani 1 1 d .
N4 N 0.3428(3) 0.31270(16) 0.9972(8) 0.0420(10) Uani 1 1 d .
H4 H 0.396(4) 0.309(3) 0.915(13) 0.08(2) Uiso 1 1 d .
O1 O 0.2263(3) 0.56029(19) 0.9939(8) 0.0633(12) Uani 1 1 d .
O2 O 0.2686(3) 0.61475(15) 0.4064(7) 0.0543(11) Uani 1 1 d .
O3 O 0.4926(3) 0.27375(17) 0.8163(9) 0.0620(12) Uani 1 1 d .
Cl1 Cl 0.26955(9) 0.45345(5) 0.2893(2) 0.0481(3) Uani 1 1 d .
Rh1 Rh 0.256491(16) 0.501471(14) 0.60379(17) 0.03320(11) Uani 1 1 d .

loop_
_atom_site_aniso_label
_atom_site_aniso_U_11
_atom_site_aniso_U_22
_atom_site_aniso_U_33
_atom_site_aniso_U_23
_atom_site_aniso_U_13
_atom_site_aniso_U_12
C1 0.028(3) 0.038(3) 0.033(3) 0.000(2) 0.003(2) 0.0020(18)
C2 0.035(2) 0.029(2) 0.035(3) 0.002(2) 0.007(2) -0.0012(18)
C3 0.044(3) 0.033(2) 0.063(5) 0.012(3) -0.019(3) 0.006(2)
C4 0.036(3) 0.054(3) 0.041(4) -0.012(3) -0.001(3) 0.006(2)
C5 0.030(2) 0.035(2) 0.046(3) -0.004(2) 0.001(2) -0.0024(18)
C6 0.029(2) 0.053(3) 0.047(4) 0.003(3) -0.002(2) -0.003(2)
C7 0.033(2) 0.052(3) 0.073(5) 0.003(3) -0.004(3) 0.004(2)
C8 0.032(3) 0.063(3) 0.073(5) -0.002(4) 0.003(3) 0.006(2)
C9 0.036(3) 0.068(4) 0.072(5) -0.004(4) 0.022(3) 0.000(3)
C10 0.037(3) 0.050(3) 0.054(4) 0.000(3) 0.010(3) -0.001(2)
C11 0.026(2) 0.032(2) 0.041(3) 0.005(2) 0.004(2) 0.0026(17)
C12 0.034(2) 0.051(3) 0.051(4) -0.001(3) 0.009(3) -0.0031(19)
C13 0.035(3) 0.063(3) 0.052(4) 0.010(3) 0.014(2) 0.003(3)
C14 0.028(3) 0.048(3) 0.076(5) 0.017(3) 0.006(3) 0.000(2)
C15 0.028(2) 0.053(3) 0.071(5) -0.004(3) -0.003(3) -0.005(2)
C16 0.030(3) 0.049(3) 0.054(4) -0.008(3) 0.000(3) 0.001(2)
C17 0.039(3) 0.034(2) 0.042(3) 0.009(2) 0.000(2) -0.0019(18)
C18 0.041(3) 0.044(3) 0.048(3) 0.003(2) 0.008(3) 0.004(2)
C19 0.045(3) 0.050(3) 0.053(4) 0.004(3) 0.010(3) -0.003(2)
C20 0.069(4) 0.048(3) 0.051(4) 0.014(3) 0.007(3) -0.002(3)
C21 0.080(4) 0.035(3) 0.064(4) 0.009(3) 0.013(4) 0.001(3)
C22 0.064(3) 0.037(3) 0.060(4) 0.003(3) 0.012(3) 0.003(2)
C23 0.078(5) 0.090(5) 0.093(7) -0.006(5) 0.000(5) 0.014(4)
C24 0.109(6) 0.110(6) 0.086(6) -0.010(6) 0.006(7) -0.015(5)
C25 0.075(4) 0.069(4) 0.067(5) 0.005(5) 0.013(5) 0.013(3)
C26 0.080(5) 0.064(4) 0.091(7) 0.000(4) 0.006(5) 0.005(3)
N1 0.033(2) 0.0335(18) 0.047(3) 0.0035(19) 0.002(2) -0.0023(16)
N2 0.0280(19) 0.0350(18) 0.041(3) 0.0059(18) 0.0000(18) -0.0029(15)
N3 0.028(2) 0.0324(18) 0.047(3) 0.0031(19) 0.004(2) -0.0015(14)
N4 0.038(2) 0.034(2) 0.053(3) 0.009(2) 0.007(2) 0.0052(18)
O1 0.088(3) 0.056(2) 0.046(3) 0.009(2) 0.006(3) 0.024(2)
O2 0.070(3) 0.0347(19) 0.058(3) 0.0101(18) 0.000(2) -0.0019(17)
O3 0.039(2) 0.072(2) 0.075(4) 0.004(3) 0.003(2) 0.0115(19)
Cl1 0.0587(8) 0.0438(6) 0.0417(7) -0.0001(6) 0.0035(8) 0.0004(6)
Rh1 0.02905(15) 0.03348(17) 0.03707(19) 0.00150(18) 0.0002(3) 0.00037(14)

loop_
_atom_type_symbol
_atom_type_description
_atom_type_scat_dispersion_real
_atom_type_scat_dispersion_imag
_atom_type_scat_source
C C 0.0033 0.0016 'International Tables Vol C Tables 4.2.6.8 and 6.1.1.4'
H H 0.0000 0.0000 'International Tables Vol C Tables 4.2.6.8 and 6.1.1.4'
N N 0.0061 0.0033 'International Tables Vol C Tables 4.2.6.8 and 6.1.1.4'
O O 0.0106 0.0060 'International Tables Vol C Tables 4.2.6.8 and 6.1.1.4'
Cl Cl 0.1484 0.1585 'International Tables Vol C Tables 4.2.6.8 and 6.1.1.4'
Rh Rh -1.1178 0.9187 'International Tables Vol C Tables 4.2.6.8 and 6.1.1.4'

loop_
_geom_angle_atom_site_label_1
_geom_angle_atom_site_label_2
_geom_angle_atom_site_label_3
_geom_angle
N2 C1 N3 103.8(4)
N2 C1 Rh1 130.4(3)
N3 C1 Rh1 125.7(3)
N1 C2 N4 125.9(4)
N1 C2 N3 111.4(4)
N4 C2 N3 122.7(4)
O1 C3 Rh1 177.4(5)
O2 C4 Rh1 177.0(5)
C10 C5 C6 121.5(5)
C10 C5 N2 118.7(5)
C6 C5 N2 119.7(5)
C5 C6 C7 118.8(6)
C5 C6 H6A 120.6
C7 C6 H6A 120.6
C8 C7 C6 119.9(6)
C8 C7 H7A 120.0
C6 C7 H7A 120.0
C9 C8 C7 120.6(5)
C9 C8 H8A 119.7
C7 C8 H8A 119.7
C8 C9 C10 121.0(6)
C8 C9 H9A 119.5
C10 C9 H9A 119.5
C5 C10 C9 118.2(6)
C5 C10 H10A 120.9
C9 C10 H10A 120.9
C12 C11 C16 122.2(5)
C12 C11 N3 119.8(5)
C16 C11 N3 118.0(5)
C11 C12 C13 118.6(5)
C11 C12 H12A 120.7
C13 C12 H12A 120.7
C14 C13 C12 119.4(6)
C14 C13 H13A 120.3
C12 C13 H13A 120.3
C15 C14 C13 121.3(5)
C15 C14 H14A 119.4
C13 C14 H14A 119.4
C14 C15 C16 119.9(6)
C14 C15 H15A 120.0
C16 C15 H15A 120.0
C11 C16 C15 118.6(6)
C11 C16 H16A 120.7
C15 C16 H16A 120.7
C18 C17 C22 120.0(5)
C18 C17 N4 121.4(4)
C22 C17 N4 118.5(5)
C17 C18 C19 120.8(5)
C17 C18 H18A 119.6
C19 C18 H18A 119.6
C20 C19 C18 118.9(6)
C20 C19 H19A 120.5
C18 C19 H19A 120.5
C21 C20 C19 120.6(6)
C21 C20 H20A 119.7
C19 C20 H20A 119.7
C20 C21 C22 121.1(5)
C20 C21 H21A 119.5
C22 C21 H21A 119.5
C17 C22 C21 118.7(6)
C17 C22 H22A 120.7
C21 C22 H22A 120.7
C24 C23 O3 107.3(7)
C24 C23 H23B 110.2
O3 C23 H23B 110.2
C24 C23 H23A 110.2
O3 C23 H23A 110.2
H23B C23 H23A 108.5
C23 C24 H24A 109.5
C23 C24 H24B 109.5
H24A C24 H24B 109.5
C23 C24 H24C 109.5
H24A C24 H24C 109.5
H24B C24 H24C 109.5
O3 C25 C26 113.7(8)
O3 C25 H25B 108.8
C26 C25 H25B 108.8
O3 C25 H25A 108.8
C26 C25 H25A 108.8
H25B C25 H25A 107.7
C25 C26 H26C 109.5
C25 C26 H26B 109.5
H26C C26 H26B 109.5
C25 C26 H26A 109.5
H26C C26 H26A 109.5
H26B C26 H26A 109.5
C2 N1 N2 102.3(3)
C1 N2 N1 114.1(4)
C1 N2 C5 127.5(4)
N1 N2 C5 118.4(4)
C1 N3 C2 108.3(4)
C1 N3 C11 125.0(4)
C2 N3 C11 126.5(4)
C2 N4 C17 122.2(4)
C2 N4 H4 113(4)
C17 N4 H4 125(4)
C25 O3 C23 110.8(6)
C3 Rh1 C4 87.8(2)
C3 Rh1 C1 90.4(2)
C4 Rh1 C1 177.0(2)
C3 Rh1 Cl1 175.52(18)
C4 Rh1 Cl1 93.74(19)
C1 Rh1 Cl1 88.23(16)

loop_
_geom_bond_atom_site_label_1
_geom_bond_atom_site_label_2
_geom_bond_distance
C1 N2 1.330(6)
C1 N3 1.363(6)
C1 Rh1 2.077(5)
C2 N1 1.320(6)
C2 N4 1.368(6)
C2 N3 1.374(6)
C3 O1 1.105(8)
C3 Rh1 1.844(7)
C4 O2 1.150(7)
C4 Rh1 1.909(6)
C5 C10 1.381(8)
C5 C6 1.383(8)
C5 N2 1.431(6)
C6 C7 1.404(7)
C6 H6A 0.9500
C7 C8 1.377(10)
C7 H7A 0.9500
C8 C9 1.359(10)
C8 H8A 0.9500
C9 C10 1.406(8)
C9 H9A 0.9500
C10 H10A 0.9500
C11 C12 1.367(8)
C11 C16 1.387(8)
C11 N3 1.447(6)
C12 C13 1.412(7)
C12 H12A 0.9500
C13 C14 1.380(9)
C13 H13A 0.9500
C14 C15 1.369(9)
C14 H14A 0.9500
C15 C16 1.398(8)
C15 H15A 0.9500
C16 H16A 0.9500
C17 C18 1.379(8)
C17 C22 1.399(6)
C17 N4 1.421(7)
C18 C19 1.398(8)
C18 H18A 0.9500
C19 C20 1.389(8)
C19 H19A 0.9500
C20 C21 1.364(9)
C20 H20A 0.9500
C21 C22 1.400(9)
C21 H21A 0.9500
C22 H22A 0.9500
C23 C24 1.442(14)
C23 O3 1.461(9)
C23 H23B 0.9900
C23 H23A 0.9900
C24 H24A 0.9800
C24 H24B 0.9800
C24 H24C 0.9800
C25 O3 1.420(12)
C25 C26 1.490(9)
C25 H25B 0.9900
C25 H25A 0.9900
C26 H26C 0.9800
C26 H26B 0.9800
C26 H26A 0.9800
N1 N2 1.394(6)
N4 H4 1.02(7)
Cl1 Rh1 2.3601(19)
